data_4075549
loop_
_publ_author_name
'Mandal, Debaprasad'
'Gupta, B. D.'

_publ_section_title
;
 Hindered Rotation Leading to Nonequivalence in Cobaloximes
;
_journal_issue 14
_journal_name_full Organometallics
_journal_page_first 3305
_journal_paper_doi 10.1021/om060357x
_journal_volume 25
_journal_year 2006
_chemical_formula_moiety 'C24 H28 Co N5 O4'
_chemical_formula_sum 'C24 H28 Co N5 O4'
_chemical_formula_weight 509.44
_chemical_name_common 2-napthyl-Co(dmgH)2Py
_chemical_name_systematic
;
 2-Napthyl-bis(dimethylglyoximeto)(pyridine)cobalt(III)
;
_space_group_IT_number 2
_symmetry_cell_setting triclinic
_symmetry_Int_Tables_number 2
_symmetry_space_group_name_Hall '-P 1'
_symmetry_space_group_name_H-M 'P -1'
_atom_sites_solution_hydrogens geom
_atom_sites_solution_primary direct
_atom_sites_solution_secondary difmap
_audit_creation_method SHELXL-97
_cell_angle_alpha 110.607(2)
_cell_angle_beta 100.011(2)
_cell_angle_gamma 109.289(2)
_cell_formula_units_Z 2
_cell_length_a 10.0739(14)
_cell_length_b 11.3738(16)
_cell_length_c 12.1513(17)
_cell_measurement_reflns_used 600
_cell_measurement_temperature 100(2)
_cell_measurement_theta_max +28.0
_cell_measurement_theta_min -28.0
_cell_volume 1161.8(3)
_computing_cell_refinement 'Bruker SMART v5.628'
_computing_data_collection 'Bruker SMART v5.628'
_computing_data_reduction 'Bruker SAINT+ v6.45'
_computing_molecular_graphics Diamond
_computing_publication_material 'WinGX v1.64.05'
_computing_structure_refinement 'SHELXL-97 (Sheldrick, 1997)'
_computing_structure_solution 'SIR 97'
_diffrn_ambient_temperature 100(2)
_diffrn_measured_fraction_theta_full 0.955
_diffrn_measured_fraction_theta_max 0.955
_diffrn_measurement_device_type 'CCD area detector'
_diffrn_measurement_method \f/\w
_diffrn_radiation_monochromator graphite
_diffrn_radiation_source 'fine-focus sealed tube'
_diffrn_radiation_type MoK\a
_diffrn_radiation_wavelength 0.71073
_diffrn_reflns_av_R_equivalents 0.0279
_diffrn_reflns_av_sigmaI/netI 0.0726
_diffrn_reflns_limit_h_max 13
_diffrn_reflns_limit_h_min -12
_diffrn_reflns_limit_k_max 15
_diffrn_reflns_limit_k_min -10
_diffrn_reflns_limit_l_max 15
_diffrn_reflns_limit_l_min -16
_diffrn_reflns_number 7699
_diffrn_reflns_theta_full 28.30
_diffrn_reflns_theta_max 28.30
_diffrn_reflns_theta_min 2.13
_exptl_absorpt_coefficient_mu 0.780
_exptl_absorpt_correction_T_max 0.8349
_exptl_absorpt_correction_T_min 0.7559
_exptl_absorpt_correction_type empirical
_exptl_absorpt_process_details 'Bruker SADABS'
_exptl_crystal_colour orange
_exptl_crystal_density_diffrn 1.456
_exptl_crystal_density_method 'not measured'
_exptl_crystal_description block
_exptl_crystal_F_000 532
_exptl_crystal_size_max 0.38
_exptl_crystal_size_mid 0.29
_exptl_crystal_size_min 0.24
_refine_diff_density_max 2.021
_refine_diff_density_min -1.314
_refine_diff_density_rms 0.146
_refine_ls_extinction_coef n/a
_refine_ls_extinction_method none
_refine_ls_goodness_of_fit_ref 1.040
_refine_ls_hydrogen_treatment mixed
_refine_ls_matrix_type full
_refine_ls_number_parameters 308
_refine_ls_number_reflns 5512
_refine_ls_number_restraints 0
_refine_ls_restrained_S_all 1.040
_refine_ls_R_factor_all 0.1147
_refine_ls_R_factor_gt 0.0897
_refine_ls_shift/su_max 0.003
_refine_ls_shift/su_mean 0.000
_refine_ls_structure_factor_coef Fsqd
_refine_ls_weighting_details 'calc w=1/[\s^2^(Fo^2^)+(0.0921P)^2^+7.1548P] where P=(Fo^2^+2Fc^2^)/3'
_refine_ls_weighting_scheme calc
_refine_ls_wR_factor_gt 0.2085
_refine_ls_wR_factor_ref 0.2241
_reflns_number_gt 4235
_reflns_number_total 5512
_reflns_threshold_expression >2sigma(I)
_cod_data_source_file om060357xsi20060424_045012.cif
_cod_data_source_block napthyl
_cod_database_code 4075549

loop_
_symmetry_equiv_pos_as_xyz
'x, y, z'
'-x, -y, -z'

loop_
_atom_site_label
_atom_site_type_symbol
_atom_site_fract_x
_atom_site_fract_y
_atom_site_fract_z
_atom_site_U_iso_or_equiv
_atom_site_adp_type
_atom_site_occupancy
_atom_site_symmetry_multiplicity
_atom_site_calc_flag
_atom_site_refinement_flags
Co1 Co 0.65280(7) 0.36704(7) 0.25032(6) 0.01102(19) Uani 1 1 d .
O1 O 0.6515(4) 0.1052(4) 0.1126(3) 0.0244(8) Uani 1 1 d .
H1O H 0.6597 0.1631 0.0416 0.037 Uiso 1 1 d .
O2 O 0.6506(4) 0.4802(4) 0.4988(3) 0.0182(7) Uani 1 1 d .
O3 O 0.6630(4) 0.6309(4) 0.3928(3) 0.0204(8) Uani 1 1 d .
H3O H 0.6578 0.5890 0.4449 0.031 Uiso 1 1 d .
O4 O 0.6747(5) 0.2596(4) 0.0086(3) 0.0248(8) Uani 1 1 d .
N1 N 0.6423(5) 0.1901(4) 0.2193(4) 0.0167(8) Uani 1 1 d .
N2 N 0.6415(4) 0.3688(4) 0.4037(4) 0.0151(8) Uani 1 1 d .
N3 N 0.6663(4) 0.5456(4) 0.2849(4) 0.0151(8) Uani 1 1 d .
N4 N 0.6708(5) 0.3665(4) 0.0991(4) 0.0174(9) Uani 1 1 d .
N5 N 0.4259(4) 0.2895(4) 0.1804(4) 0.0158(8) Uani 1 1 d .
C1 C 0.6031(7) 0.0063(6) 0.2876(6) 0.0298(13) Uani 1 1 d .
H1A H 0.5030 -0.0624 0.2308 0.045 Uiso 1 1 calc R
H1B H 0.6174 0.0039 0.3684 0.045 Uiso 1 1 calc R
H1C H 0.6774 -0.0152 0.2526 0.045 Uiso 1 1 calc R
C2 C 0.6202(6) 0.1469(5) 0.3038(5) 0.0185(10) Uani 1 1 d .
C3 C 0.6211(5) 0.2555(5) 0.4150(5) 0.0172(10) Uani 1 1 d .
C4 C 0.6009(6) 0.2395(6) 0.5286(5) 0.0232(11) Uani 1 1 d .
H4A H 0.6956 0.2954 0.5973 0.035 Uiso 1 1 calc R
H4B H 0.5679 0.1417 0.5116 0.035 Uiso 1 1 calc R
H4C H 0.5257 0.2710 0.5515 0.035 Uiso 1 1 calc R
C5 C 0.6900(6) 0.7222(6) 0.2081(6) 0.0263(12) Uani 1 1 d .
H5A H 0.6621 0.7666 0.2796 0.039 Uiso 1 1 calc R
H5B H 0.6234 0.7106 0.1321 0.039 Uiso 1 1 calc R
H5C H 0.7929 0.7804 0.2201 0.039 Uiso 1 1 calc R
C6 C 0.6771(5) 0.5828(5) 0.1965(5) 0.0171(10) Uani 1 1 d .
C7 C 0.6804(5) 0.4781(5) 0.0864(5) 0.0173(10) Uani 1 1 d .
C8 C 0.6983(7) 0.5000(6) -0.0248(5) 0.0282(12) Uani 1 1 d .
H8A H 0.6788 0.4117 -0.0930 0.042 Uiso 1 1 calc R
H8B H 0.8002 0.5674 -0.0043 0.042 Uiso 1 1 calc R
H8C H 0.6278 0.5352 -0.0503 0.042 Uiso 1 1 calc R
C9 C 0.3521(5) 0.3500(5) 0.2449(5) 0.0164(10) Uani 1 1 d .
H9 H 0.4070 0.4259 0.3249 0.020 Uiso 1 1 calc R
C10 C 0.1995(6) 0.3067(6) 0.2003(5) 0.0215(11) Uani 1 1 d .
H10 H 0.1505 0.3508 0.2492 0.026 Uiso 1 1 calc R
C11 C 0.1202(6) 0.1977(6) 0.0828(6) 0.0284(13) Uani 1 1 d .
H11 H 0.0159 0.1671 0.0487 0.034 Uiso 1 1 calc R
C12 C 0.1946(6) 0.1341(6) 0.0158(5) 0.0255(12) Uani 1 1 d .
H12 H 0.1419 0.0586 -0.0646 0.031 Uiso 1 1 calc R
C13 C 0.3473(6) 0.1815(5) 0.0671(4) 0.0177(10) Uani 1 1 d .
H13 H 0.3978 0.1366 0.0211 0.021 Uiso 1 1 calc R
C14 C 0.8800(6) 0.4372(5) 0.3164(5) 0.0205(10) Uani 1 1 d .
H14A H 0.9075 0.4380 0.3990 0.025 Uiso 1 1 calc R
H14B H 0.9089 0.3706 0.2599 0.025 Uiso 1 1 calc R
C15 C 0.9674(6) 0.5777(7) 0.3288(7) 0.0344(15) Uani 1 1 d .
C16 C 0.9910(8) 0.6936(8) 0.4498(8) 0.050(2) Uani 1 1 d .
H16 H 0.9571 0.6710 0.5111 0.060 Uiso 1 1 calc R
C17 C 1.0590(8) 0.8297(9) 0.4747(7) 0.0479(19) Uani 1 1 d .
H17 H 1.0753 0.9016 0.5525 0.057 Uiso 1 1 calc R
C18 C 1.1038(7) 0.8596(10) 0.3816(7) 0.0498(11) Uani 1 1 d .
C19 C 1.0936(7) 0.7593(7) 0.2647(7) 0.0390(17) Uani 1 1 d .
C20 C 1.0163(7) 0.6067(11) 0.2436(9) 0.0634(14) Uani 1 1 d .
H20 H 1.0040 0.5334 0.1684 0.076 Uiso 1 1 calc R
C21 C 1.1786(7) 1.0134(8) 0.4031(6) 0.0455(19) Uani 1 1 d .
H21 H 1.1918 1.0898 0.4764 0.055 Uiso 1 1 calc R
C22 C 1.2240(7) 1.0282(6) 0.3056(7) 0.0343(15) Uani 1 1 d .
H22 H 1.2702 1.1183 0.3104 0.041 Uiso 1 1 calc R
C23 C 1.2033(8) 0.9167(9) 0.2045(7) 0.049(2) Uani 1 1 d .
H23 H 1.2397 0.9341 0.1421 0.059 Uiso 1 1 calc R
C24 C 1.1410(8) 0.7918(10) 0.1836(8) 0.054(2) Uani 1 1 d .
H24 H 1.1289 0.7207 0.1069 0.065 Uiso 1 1 calc R

loop_
_atom_site_aniso_label
_atom_site_aniso_U_11
_atom_site_aniso_U_22
_atom_site_aniso_U_33
_atom_site_aniso_U_23
_atom_site_aniso_U_13
_atom_site_aniso_U_12
Co1 0.0154(3) 0.0085(3) 0.0113(3) 0.0056(2) 0.0061(2) 0.0053(2)
O1 0.037(2) 0.0176(19) 0.0181(18) 0.0040(16) 0.0105(16) 0.0141(17)
O2 0.0232(18) 0.0172(18) 0.0122(16) 0.0028(14) 0.0056(14) 0.0105(15)
O3 0.0271(19) 0.0136(17) 0.0210(18) 0.0055(15) 0.0096(15) 0.0105(15)
O4 0.038(2) 0.021(2) 0.0168(18) 0.0051(16) 0.0147(16) 0.0145(17)
N1 0.020(2) 0.0109(19) 0.018(2) 0.0034(17) 0.0073(16) 0.0081(16)
N2 0.0140(19) 0.016(2) 0.016(2) 0.0064(17) 0.0062(16) 0.0080(16)
N3 0.017(2) 0.0079(18) 0.017(2) 0.0025(16) 0.0032(16) 0.0052(15)
N4 0.019(2) 0.020(2) 0.0139(19) 0.0074(18) 0.0080(16) 0.0070(17)
N5 0.017(2) 0.0115(19) 0.017(2) 0.0088(17) 0.0036(16) 0.0025(16)
C1 0.036(3) 0.017(3) 0.037(3) 0.015(3) 0.005(3) 0.011(2)
C2 0.019(2) 0.014(2) 0.023(3) 0.009(2) 0.006(2) 0.0062(19)
C3 0.017(2) 0.018(2) 0.017(2) 0.009(2) 0.0048(19) 0.0078(19)
C4 0.023(3) 0.030(3) 0.024(3) 0.018(2) 0.010(2) 0.012(2)
C5 0.025(3) 0.016(3) 0.034(3) 0.014(2) 0.004(2) 0.005(2)
C6 0.016(2) 0.014(2) 0.018(2) 0.007(2) 0.0011(18) 0.0044(18)
C7 0.016(2) 0.019(2) 0.019(2) 0.012(2) 0.0069(19) 0.0057(19)
C8 0.030(3) 0.034(3) 0.023(3) 0.019(3) 0.008(2) 0.009(3)
C9 0.018(2) 0.016(2) 0.015(2) 0.008(2) 0.0047(18) 0.0054(19)
C10 0.020(2) 0.022(3) 0.026(3) 0.015(2) 0.009(2) 0.007(2)
C11 0.014(2) 0.031(3) 0.033(3) 0.020(3) 0.000(2) -0.001(2)
C12 0.024(3) 0.018(3) 0.018(2) 0.006(2) -0.002(2) -0.004(2)
C13 0.023(2) 0.008(2) 0.013(2) 0.0016(18) 0.0042(19) 0.0002(18)
C14 0.021(2) 0.020(3) 0.021(2) 0.009(2) 0.005(2) 0.010(2)
C15 0.014(3) 0.042(4) 0.062(4) 0.041(4) 0.007(3) 0.011(2)
C16 0.030(4) 0.034(4) 0.072(5) 0.016(4) 0.002(3) 0.012(3)
C17 0.042(4) 0.057(5) 0.033(4) 0.010(3) 0.008(3) 0.021(4)
C18 0.016(3) 0.112 0.059(4) 0.068(3) 0.021(3) 0.032(3)
C19 0.025(3) 0.025(3) 0.050(4) 0.005(3) -0.010(3) 0.013(3)
C20 0.018(3) 0.110 0.085(3) 0.080(2) 0.005(3) 0.014(3)
C21 0.020(3) 0.059(5) 0.034(4) 0.000(3) -0.003(3) 0.018(3)
C22 0.026(3) 0.024(3) 0.055(4) 0.027(3) 0.007(3) 0.006(2)
C23 0.029(3) 0.065(5) 0.036(4) 0.009(4) 0.003(3) 0.020(4)
C24 0.031(4) 0.065(6) 0.054(5) 0.020(4) 0.007(3) 0.018(4)

loop_
_atom_type_symbol
_atom_type_description
_atom_type_scat_dispersion_real
_atom_type_scat_dispersion_imag
_atom_type_scat_source
C C 0.0033 0.0016 'International Tables Vol C Tables 4.2.6.8 and 6.1.1.4'
H H 0.0000 0.0000 'International Tables Vol C Tables 4.2.6.8 and 6.1.1.4'
N N 0.0061 0.0033 'International Tables Vol C Tables 4.2.6.8 and 6.1.1.4'
O O 0.0106 0.0060 'International Tables Vol C Tables 4.2.6.8 and 6.1.1.4'
Co Co 0.3494 0.9721 'International Tables Vol C Tables 4.2.6.8 and 6.1.1.4'

loop_
_geom_angle_atom_site_label_1
_geom_angle_atom_site_label_2
_geom_angle_atom_site_label_3
_geom_angle
_geom_angle_publ_flag
N1 Co1 N3 178.71(19) ?
N1 Co1 N4 98.50(19) ?
N3 Co1 N4 82.41(19) ?
N1 Co1 N2 81.12(18) ?
N3 Co1 N2 97.94(18) ?
N4 Co1 N2 178.11(18) ?
N1 Co1 N5 91.47(17) ?
N3 Co1 N5 89.42(17) ?
N4 Co1 N5 91.10(17) ?
N2 Co1 N5 90.77(17) ?
N1 Co1 C14 86.5(2) ?
N3 Co1 C14 92.66(19) ?
N4 Co1 C14 88.3(2) ?
N2 Co1 C14 89.8(2) ?
N5 Co1 C14 177.7(2) yes
N1 O1 H1O 108.4 ?
N3 O3 H3O 109.0 ?
N4 O4 H1O 109.1 ?
C2 N1 O1 119.6(4) ?
C2 N1 Co1 117.4(3) ?
O1 N1 Co1 123.0(3) ?
C3 N2 O2 119.8(4) ?
C3 N2 Co1 117.3(3) ?
O2 N2 Co1 122.8(3) ?
C6 N3 O3 120.8(4) ?
C6 N3 Co1 115.8(3) ?
O3 N3 Co1 123.4(3) ?
C7 N4 O4 121.1(4) ?
C7 N4 Co1 116.0(3) ?
O4 N4 Co1 122.9(3) ?
C9 N5 C13 118.2(4) ?
C9 N5 Co1 120.1(3) ?
C13 N5 Co1 121.6(4) ?
C2 C1 H1A 109.5 ?
C2 C1 H1B 109.5 ?
H1A C1 H1B 109.5 ?
C2 C1 H1C 109.5 ?
H1A C1 H1C 109.5 ?
H1B C1 H1C 109.5 ?
N1 C2 C3 111.7(4) ?
N1 C2 C1 122.5(5) ?
C3 C2 C1 125.8(5) ?
N2 C3 C2 112.1(4) ?
N2 C3 C4 123.0(5) ?
C2 C3 C4 124.9(5) ?
C3 C4 H4A 109.5 ?
C3 C4 H4B 109.5 ?
H4A C4 H4B 109.5 ?
C3 C4 H4C 109.5 ?
H4A C4 H4C 109.5 ?
H4B C4 H4C 109.5 ?
C6 C5 H5A 109.5 ?
C6 C5 H5B 109.5 ?
H5A C5 H5B 109.5 ?
C6 C5 H5C 109.5 ?
H5A C5 H5C 109.5 ?
H5B C5 H5C 109.5 ?
N3 C6 C7 113.6(4) ?
N3 C6 C5 123.1(5) ?
C7 C6 C5 123.3(5) ?
N4 C7 C6 112.2(4) ?
N4 C7 C8 124.6(5) ?
C6 C7 C8 123.2(5) ?
C7 C8 H8A 109.5 ?
C7 C8 H8B 109.5 ?
H8A C8 H8B 109.5 ?
C7 C8 H8C 109.5 ?
H8A C8 H8C 109.5 ?
H8B C8 H8C 109.5 ?
N5 C9 C10 123.0(5) ?
N5 C9 H9 118.5 ?
C10 C9 H9 118.5 ?
C11 C10 C9 118.3(5) ?
C11 C10 H10 120.8 ?
C9 C10 H10 120.8 ?
C12 C11 C10 119.2(5) ?
C12 C11 H11 120.4 ?
C10 C11 H11 120.4 ?
C11 C12 C13 119.4(5) ?
C11 C12 H12 120.3 ?
C13 C12 H12 120.3 ?
N5 C13 C12 121.9(5) ?
N5 C13 H13 119.1 ?
C12 C13 H13 119.1 ?
C15 C14 Co1 115.1(4) yes
C15 C14 H14A 108.5 ?
Co1 C14 H14A 108.5 ?
C15 C14 H14B 108.5 ?
Co1 C14 H14B 108.5 ?
H14A C14 H14B 107.5 ?
C20 C15 C14 126.4(8) ?
C20 C15 C16 119.8(7) ?
C14 C15 C16 113.7(6) ?
C17 C16 C15 122.5(8) ?
C17 C16 H16 118.8 ?
C15 C16 H16 118.8 ?
C16 C17 C18 117.5(8) ?
C16 C17 H17 121.3 ?
C18 C17 H17 121.3 ?
C17 C18 C19 125.4(8) ?
C17 C18 C21 119.9(8) ?
C19 C18 C21 114.6(6) ?
C24 C19 C18 123.4(7) ?
C24 C19 C20 122.7(8) ?
C18 C19 C20 113.9(7) ?
C15 C20 C19 120.8(9) ?
C15 C20 H20 119.6 ?
C19 C20 H20 119.6 ?
C22 C21 C18 113.8(6) ?
C22 C21 H21 123.1 ?
C18 C21 H21 123.1 ?
C23 C22 C21 120.7(7) ?
C23 C22 H22 119.7 ?
C21 C22 H22 119.7 ?
C24 C23 C22 126.9(9) ?
C24 C23 H23 116.5 ?
C22 C23 H23 116.5 ?
C23 C24 C19 120.7(9) ?
C23 C24 H24 119.7 ?
C19 C24 H24 119.7 ?

loop_
_geom_bond_atom_site_label_1
_geom_bond_atom_site_label_2
_geom_bond_distance
_geom_bond_publ_flag
Co1 N1 1.875(4) ?
Co1 N3 1.875(4) ?
Co1 N4 1.876(4) ?
Co1 N2 1.881(4) ?
Co1 N5 2.047(4) yes
Co1 C14 2.055(5) yes
O1 N1 1.357(5) ?
O1 H1O 1.2547 ?
O2 N2 1.343(5) ?
O3 N3 1.343(5) ?
O3 H3O 0.9153 ?
O4 N4 1.340(5) ?
O4 H1O 1.2683 ?
N1 C2 1.307(7) ?
N2 C3 1.297(6) ?
N3 C6 1.294(6) ?
N4 C7 1.306(6) ?
N5 C9 1.342(6) ?
N5 C13 1.349(6) ?
C1 C2 1.486(7) ?
C1 H1A 0.9800 ?
C1 H1B 0.9800 ?
C1 H1C 0.9800 ?
C2 C3 1.471(7) ?
C3 C4 1.493(7) ?
C4 H4A 0.9800 ?
C4 H4B 0.9800 ?
C4 H4C 0.9800 ?
C5 C6 1.500(7) ?
C5 H5A 0.9800 ?
C5 H5B 0.9800 ?
C5 H5C 0.9800 ?
C6 C7 1.459(7) ?
C7 C8 1.487(7) ?
C8 H8A 0.9800 ?
C8 H8B 0.9800 ?
C8 H8C 0.9800 ?
C9 C10 1.387(7) ?
C9 H9 0.9500 ?
C10 C11 1.385(8) ?
C10 H10 0.9500 ?
C11 C12 1.380(9) ?
C11 H11 0.9500 ?
C12 C13 1.388(7) ?
C12 H12 0.9500 ?
C13 H13 0.9500 ?
C14 C15 1.486(8) ?
C14 H14A 0.9900 ?
C14 H14B 0.9900 ?
C15 C20 1.316(10) ?
C15 C16 1.505(11) ?
C16 C17 1.362(11) ?
C16 H16 0.9500 ?
C17 C18 1.396(10) ?
C17 H17 0.9500 ?
C18 C19 1.436(11) ?
C18 C21 1.559(12) ?
C19 C24 1.279(11) ?
C19 C20 1.552(11) ?
C20 H20 0.9500 ?
C21 C22 1.386(10) ?
C21 H21 0.9500 ?
C22 C23 1.342(10) ?
C22 H22 0.9500 ?
C23 C24 1.257(12) ?
C23 H23 0.9500 ?
C24 H24 0.9500 ?

loop_
_geom_torsion_atom_site_label_1
_geom_torsion_atom_site_label_2
_geom_torsion_atom_site_label_3
_geom_torsion_atom_site_label_4
_geom_torsion
N4 Co1 N1 C2 -176.2(4)
N2 Co1 N1 C2 5.7(4)
N5 Co1 N1 C2 -84.9(4)
C14 Co1 N1 C2 96.0(4)
N4 Co1 N1 O1 1.5(4)
N2 Co1 N1 O1 -176.6(4)
N5 Co1 N1 O1 92.8(4)
C14 Co1 N1 O1 -86.3(4)
N1 Co1 N2 C3 -5.1(4)
N3 Co1 N2 C3 175.8(4)
N5 Co1 N2 C3 86.3(4)
C14 Co1 N2 C3 -91.6(4)
N1 Co1 N2 O2 176.3(4)
N3 Co1 N2 O2 -2.8(4)
N5 Co1 N2 O2 -92.3(3)
C14 Co1 N2 O2 89.8(4)
N4 Co1 N3 C6 1.5(4)
N2 Co1 N3 C6 179.6(4)
N5 Co1 N3 C6 -89.7(4)
C14 Co1 N3 C6 89.5(4)
N4 Co1 N3 O3 -179.5(4)
N2 Co1 N3 O3 -1.4(4)
N5 Co1 N3 O3 89.3(4)
C14 Co1 N3 O3 -91.5(4)
N1 Co1 N4 C7 179.6(4)
N3 Co1 N4 C7 -1.3(4)
N5 Co1 N4 C7 88.0(4)
C14 Co1 N4 C7 -94.2(4)
N1 Co1 N4 O4 -0.8(4)
N3 Co1 N4 O4 178.3(4)
N5 Co1 N4 O4 -92.5(4)
C14 Co1 N4 O4 85.4(4)
N1 Co1 N5 C9 130.9(4)
N3 Co1 N5 C9 -48.1(4)
N4 Co1 N5 C9 -130.5(4)
N2 Co1 N5 C9 49.8(4)
N1 Co1 N5 C13 -52.0(4)
N3 Co1 N5 C13 128.9(4)
N4 Co1 N5 C13 46.5(4)
N2 Co1 N5 C13 -133.2(4)
O1 N1 C2 C3 177.1(4)
Co1 N1 C2 C3 -5.1(6)
O1 N1 C2 C1 -0.6(7)
Co1 N1 C2 C1 177.2(4)
O2 N2 C3 C2 -177.6(4)
Co1 N2 C3 C2 3.7(5)
O2 N2 C3 C4 2.5(7)
Co1 N2 C3 C4 -176.2(4)
N1 C2 C3 N2 0.9(6)
C1 C2 C3 N2 178.5(5)
N1 C2 C3 C4 -179.2(5)
C1 C2 C3 C4 -1.6(8)
O3 N3 C6 C7 179.5(4)
Co1 N3 C6 C7 -1.5(5)
O3 N3 C6 C5 1.4(7)
Co1 N3 C6 C5 -179.6(4)
O4 N4 C7 C6 -178.7(4)
Co1 N4 C7 C6 0.8(5)
O4 N4 C7 C8 -0.9(8)
Co1 N4 C7 C8 178.7(4)
N3 C6 C7 N4 0.4(6)
C5 C6 C7 N4 178.5(5)
N3 C6 C7 C8 -177.5(5)
C5 C6 C7 C8 0.6(8)
C13 N5 C9 C10 -0.2(7)
Co1 N5 C9 C10 176.9(4)
N5 C9 C10 C11 -1.2(8)
C9 C10 C11 C12 1.6(8)
C10 C11 C12 C13 -0.6(8)
C9 N5 C13 C12 1.2(7)
Co1 N5 C13 C12 -175.8(4)
C11 C12 C13 N5 -0.8(8)
N1 Co1 C14 C15 163.9(5)
N3 Co1 C14 C15 -17.1(5)
N4 Co1 C14 C15 65.3(5)
N2 Co1 C14 C15 -115.0(5)
Co1 C14 C15 C20 -91.1(7)
Co1 C14 C15 C16 85.2(5)
C20 C15 C16 C17 1.4(10)
C14 C15 C16 C17 -175.1(6)
C15 C16 C17 C18 1.7(10)
C16 C17 C18 C19 -4.6(10)
C16 C17 C18 C21 178.4(6)
C17 C18 C19 C24 -177.4(7)
C21 C18 C19 C24 -0.3(9)
C17 C18 C19 C20 3.9(9)
C21 C18 C19 C20 -178.9(5)
C14 C15 C20 C19 174.2(5)
C16 C15 C20 C19 -1.9(9)
C24 C19 C20 C15 -179.1(7)
C18 C19 C20 C15 -0.5(8)
C17 C18 C21 C22 177.0(6)
C19 C18 C21 C22 -0.3(8)
C18 C21 C22 C23 -0.4(9)
C21 C22 C23 C24 1.9(12)
C22 C23 C24 C19 -2.5(13)
C18 C19 C24 C23 1.6(11)
C20 C19 C24 C23 -179.9(7)
